data_2018450
loop_
_publ_author_name
'Zhang, Ming-Xing'
'Chen, Xin'
'Huang, Kun-Lin'
'Zhu, Yi'
'Yang, Shan-Shan'

_publ_section_title
;
 Distinct chiral units from an axially prochiral ligand in a
 photoluminescent zinc(II)--organic complex
;
_journal_coeditor_code EM3046
_journal_issue 4
_journal_name_full 'Acta Crystallographica Section C'
_journal_page_first m90
_journal_page_last m93
_journal_paper_doi 10.1107/S0108270112006051
_journal_volume 68
_journal_year 2012
_chemical_formula_iupac '[Zn (C17 H13 N O4) (C2 H7 N)]'
_chemical_formula_moiety 'C19 H20 N2 O4 Zn'
_chemical_formula_sum 'C19 H20 N2 O4 Zn'
_chemical_formula_weight 405.76
_chemical_name_systematic
;
poly[(dimethylamine-\k<i>N</i>)[\m~3~-(<i>E</i>)-2,6-dimethyl-4-
styrylpyridine-3,5-dicarboxylato-
\k^3^<i>O</i>^3^:<i>O</i>^3'^:<i>O</i>^5^]zinc(II)]
;
_space_group_IT_number 2
_symmetry_cell_setting triclinic
_symmetry_space_group_name_Hall '-P 1'
_symmetry_space_group_name_H-M 'P -1'
_atom_sites_solution_hydrogens geom
_atom_sites_solution_primary direct
_atom_sites_solution_secondary difmap
_audit_creation_method SHELXL97
_cell_angle_alpha 80.602(4)
_cell_angle_beta 87.611(4)
_cell_angle_gamma 66.518(4)
_cell_formula_units_Z 2
_cell_length_a 9.134(2)
_cell_length_b 9.694(2)
_cell_length_c 11.735(3)
_cell_measurement_reflns_used 1490
_cell_measurement_temperature 298(2)
_cell_measurement_theta_max 23.111
_cell_measurement_theta_min 2.675
_cell_volume 939.9(4)
_computing_cell_refinement 'APEX2 (Bruker, 2010)'
_computing_data_collection 'APEX2 (Bruker, 2010)'
_computing_data_reduction 'SAINT-Plus (Bruker, 2008)'
_computing_molecular_graphics
;
DIAMOND (Brandenburg, 2008) and ORTEP-3 (Farrugia, 1997)
;
_computing_publication_material 'PLATON (Spek, 2009)'
_computing_structure_refinement 'SHELXL97 (Sheldrick, 2008)'
_computing_structure_solution 'SHELXS97 (Sheldrick, 2008)'
_diffrn_ambient_temperature 293(2)
_diffrn_measured_fraction_theta_full 0.992
_diffrn_measured_fraction_theta_max 0.992
_diffrn_measurement_device_type 'Bruker APEXII CCD area-detector'
_diffrn_measurement_method \w
_diffrn_radiation_monochromator graphite
_diffrn_radiation_source 'fine-focus sealed tube'
_diffrn_radiation_type MoK\a
_diffrn_radiation_wavelength 0.71073
_diffrn_reflns_av_R_equivalents 0.0214
_diffrn_reflns_av_sigmaI/netI 0.0461
_diffrn_reflns_limit_h_max 10
_diffrn_reflns_limit_h_min -10
_diffrn_reflns_limit_k_max 11
_diffrn_reflns_limit_k_min -9
_diffrn_reflns_limit_l_max 12
_diffrn_reflns_limit_l_min -13
_diffrn_reflns_number 5025
_diffrn_reflns_theta_full 25.01
_diffrn_reflns_theta_max 25.01
_diffrn_reflns_theta_min 1.76
_diffrn_standards_decay_% 0
_diffrn_standards_interval_count 0
_diffrn_standards_number 0
_exptl_absorpt_coefficient_mu 1.333
_exptl_absorpt_correction_T_max 0.7580
_exptl_absorpt_correction_T_min 0.7065
_exptl_absorpt_correction_type multi-scan
_exptl_absorpt_process_details '(SADABS; Sheldrick, 2003)'
_exptl_crystal_colour orange
_exptl_crystal_density_diffrn 1.434
_exptl_crystal_density_method 'not measured'
_exptl_crystal_description block
_exptl_crystal_F_000 420
_exptl_crystal_size_max 0.28
_exptl_crystal_size_mid 0.25
_exptl_crystal_size_min 0.22
_refine_diff_density_max 0.317
_refine_diff_density_min -0.307
_refine_ls_extinction_method none
_refine_ls_goodness_of_fit_ref 1.074
_refine_ls_hydrogen_treatment mixed
_refine_ls_matrix_type full
_refine_ls_number_parameters 243
_refine_ls_number_reflns 3295
_refine_ls_number_restraints 1
_refine_ls_restrained_S_all 1.074
_refine_ls_R_factor_all 0.0528
_refine_ls_R_factor_gt 0.0390
_refine_ls_shift/su_max 0.002
_refine_ls_shift/su_mean 0.000
_refine_ls_structure_factor_coef Fsqd
_refine_ls_weighting_details 'calc w = 1/[\s^2^(Fo^2^)+(0.0426P)^2^+0.0029P] where P=(Fo^2^+2Fc^2^)/3'
_refine_ls_weighting_scheme calc
_refine_ls_wR_factor_gt 0.0848
_refine_ls_wR_factor_ref 0.0906
_reflns_number_gt 2691
_reflns_number_total 3295
_reflns_threshold_expression I>2\s(I)
_cod_data_source_file em3046.cif
_cod_data_source_block I
_cod_database_code 2018450
_cod_database_fobs_code 2018450

loop_
_symmetry_equiv_pos_as_xyz
'x, y, z'
'-x, -y, -z'

loop_
_atom_site_type_symbol
_atom_site_label
_atom_site_fract_x
_atom_site_fract_y
_atom_site_fract_z
_atom_site_U_iso_or_equiv
_atom_site_adp_type
_atom_site_calc_flag
_atom_site_refinement_flags
_atom_site_occupancy
_atom_site_symmetry_multiplicity
Zn Zn1 0.18549(4) 0.30228(4) 0.53051(3) 0.03462(14) Uani d . 1 1
O O1 0.3329(2) 0.3717(2) 0.4424(2) 0.0469(6) Uani d . 1 1
O O2 0.4374(3) 0.1398(2) 0.3973(2) 0.0484(6) Uani d . 1 1
O O3 0.0213(2) 0.2818(2) 0.44043(19) 0.0428(5) Uani d . 1 1
O O4 0.0823(2) 0.4697(2) 0.62438(18) 0.0395(5) Uani d . 1 1
N N1 0.6595(3) 0.3871(3) 0.1472(2) 0.0404(6) Uani d . 1 1
N N2 0.2617(3) 0.1183(3) 0.6545(2) 0.0424(7) Uani d D 1 1
H H2 0.340(3) 0.051(3) 0.628(3) 0.056(11) Uiso d D 1 1
C C1 0.4359(3) 0.2687(3) 0.3939(3) 0.0347(7) Uani d . 1 1
C C2 0.5617(3) 0.3120(3) 0.3293(3) 0.0309(7) Uani d . 1 1
C C3 0.5544(4) 0.3429(3) 0.2087(3) 0.0356(7) Uani d . 1 1
C C4 0.4256(4) 0.3313(4) 0.1402(3) 0.0557(10) Uani d . 1 1
H H4A 0.4263 0.3773 0.0614 0.084 Uiso calc R 1 1
H H4B 0.3237 0.3833 0.1723 0.084 Uiso calc R 1 1
H H4C 0.4445 0.2260 0.1431 0.084 Uiso calc R 1 1
C C5 0.7741(4) 0.4051(3) 0.2036(3) 0.0349(7) Uani d . 1 1
C C6 0.8874(4) 0.4544(4) 0.1275(3) 0.0568(10) Uani d . 1 1
H H6A 0.9094 0.4044 0.0607 0.085 Uiso calc R 1 1
H H6B 0.9852 0.4273 0.1699 0.085 Uiso calc R 1 1
H H6C 0.8398 0.5627 0.1035 0.085 Uiso calc R 1 1
C C7 0.7876(3) 0.3787(3) 0.3238(2) 0.0290(6) Uani d . 1 1
C C8 0.6815(3) 0.3277(3) 0.3890(3) 0.0308(7) Uani d . 1 1
C C9 0.6987(3) 0.2934(3) 0.5161(3) 0.0371(7) Uani d . 1 1
H H9 0.7097 0.3673 0.5524 0.045 Uiso calc R 1 1
C C10 0.7005(4) 0.1702(4) 0.5844(3) 0.0427(8) Uani d . 1 1
H H10 0.6852 0.0968 0.5501 0.051 Uiso calc R 1 1
C C11 0.7248(4) 0.1402(4) 0.7107(3) 0.0436(8) Uani d . 1 1
C C12 0.6999(5) 0.2556(4) 0.7737(3) 0.0614(11) Uani d . 1 1
H H12 0.6629 0.3559 0.7362 0.074 Uiso calc R 1 1
C C13 0.7288(6) 0.2248(6) 0.8909(4) 0.0839(14) Uani d . 1 1
H H13 0.7136 0.3037 0.9318 0.101 Uiso calc R 1 1
C C14 0.7795(6) 0.0797(6) 0.9468(4) 0.0905(15) Uani d . 1 1
H H14 0.7988 0.0594 1.0262 0.109 Uiso calc R 1 1
C C15 0.8026(6) -0.0374(6) 0.8876(4) 0.0916(16) Uani d . 1 1
H H15 0.8371 -0.1371 0.9263 0.110 Uiso calc R 1 1
C C16 0.7739(5) -0.0056(4) 0.7694(3) 0.0645(11) Uani d . 1 1
H H16 0.7884 -0.0848 0.7290 0.077 Uiso calc R 1 1
C C17 -0.0831(3) 0.3990(3) 0.3845(3) 0.0331(7) Uani d . 1 1
C C18 0.3220(5) 0.1458(5) 0.7596(4) 0.0737(12) Uani d . 1 1
H H18A 0.2358 0.2189 0.7952 0.111 Uiso calc R 1 1
H H18B 0.4031 0.1844 0.7393 0.111 Uiso calc R 1 1
H H18C 0.3664 0.0520 0.8127 0.111 Uiso calc R 1 1
C C19 0.1382(4) 0.0566(4) 0.6850(4) 0.0647(11) Uani d . 1 1
H H19A 0.1822 -0.0350 0.7404 0.097 Uiso calc R 1 1
H H19B 0.1033 0.0343 0.6168 0.097 Uiso calc R 1 1
H H19C 0.0490 0.1305 0.7176 0.097 Uiso calc R 1 1

loop_
_atom_site_aniso_label
_atom_site_aniso_U_11
_atom_site_aniso_U_22
_atom_site_aniso_U_33
_atom_site_aniso_U_12
_atom_site_aniso_U_13
_atom_site_aniso_U_23
Zn1 0.0309(2) 0.0362(2) 0.0394(2) -0.01660(15) -0.00111(15) -0.00423(16)
O1 0.0388(13) 0.0425(13) 0.0642(16) -0.0209(10) 0.0182(12) -0.0139(12)
O2 0.0492(14) 0.0432(13) 0.0621(16) -0.0276(11) 0.0091(12) -0.0112(12)
O3 0.0377(12) 0.0412(12) 0.0512(14) -0.0180(10) -0.0115(11) -0.0021(11)
O4 0.0475(13) 0.0400(12) 0.0403(13) -0.0264(10) 0.0059(10) -0.0094(10)
N1 0.0432(16) 0.0530(16) 0.0279(15) -0.0228(13) -0.0016(12) -0.0037(13)
N2 0.0341(15) 0.0390(16) 0.0481(18) -0.0093(12) 0.0034(13) -0.0049(14)
C1 0.0292(16) 0.0431(18) 0.0331(18) -0.0165(14) -0.0057(14) -0.0026(15)
C2 0.0307(16) 0.0320(15) 0.0316(17) -0.0133(13) 0.0018(13) -0.0074(13)
C3 0.0381(17) 0.0391(17) 0.0294(17) -0.0155(14) -0.0062(14) -0.0025(14)
C4 0.056(2) 0.078(3) 0.044(2) -0.039(2) -0.0114(18) -0.0007(19)
C5 0.0359(17) 0.0399(17) 0.0304(18) -0.0167(14) 0.0044(14) -0.0064(14)
C6 0.060(2) 0.088(3) 0.036(2) -0.045(2) 0.0130(18) -0.010(2)
C7 0.0284(15) 0.0328(15) 0.0263(16) -0.0123(12) 0.0013(12) -0.0056(13)
C8 0.0337(16) 0.0304(15) 0.0302(17) -0.0142(13) 0.0024(13) -0.0065(13)
C9 0.0433(18) 0.0432(18) 0.0326(18) -0.0242(15) 0.0058(14) -0.0099(15)
C10 0.048(2) 0.047(2) 0.0386(19) -0.0232(16) -0.0001(16) -0.0095(16)
C11 0.049(2) 0.050(2) 0.037(2) -0.0255(16) 0.0025(16) -0.0047(16)
C12 0.084(3) 0.057(2) 0.041(2) -0.025(2) 0.006(2) -0.0125(19)
C13 0.132(4) 0.087(3) 0.041(3) -0.050(3) 0.008(3) -0.017(2)
C14 0.124(4) 0.104(4) 0.040(3) -0.044(3) -0.005(3) -0.004(3)
C15 0.137(5) 0.078(3) 0.051(3) -0.038(3) -0.016(3) 0.007(3)
C16 0.092(3) 0.054(2) 0.049(2) -0.032(2) -0.004(2) -0.002(2)
C17 0.0299(16) 0.0465(19) 0.0275(17) -0.0197(15) 0.0109(13) -0.0092(15)
C18 0.075(3) 0.077(3) 0.060(3) -0.025(2) -0.021(2) 0.005(2)
C19 0.061(2) 0.059(2) 0.074(3) -0.030(2) 0.007(2) 0.004(2)

loop_
_atom_type_symbol
_atom_type_description
_atom_type_scat_dispersion_real
_atom_type_scat_dispersion_imag
_atom_type_scat_source
C C 0.0033 0.0016 'International Tables Vol C Tables 4.2.6.8 and 6.1.1.4'
N N 0.0061 0.0033 'International Tables Vol C Tables 4.2.6.8 and 6.1.1.4'
O O 0.0106 0.0060 'International Tables Vol C Tables 4.2.6.8 and 6.1.1.4'
Zn Zn 0.2839 1.4301 'International Tables Vol C Tables 4.2.6.8 and 6.1.1.4'
H H 0.0000 0.0000 'International Tables Vol C Tables 4.2.6.8 and 6.1.1.4'

loop_
_geom_angle_atom_site_label_1
_geom_angle_atom_site_label_2
_geom_angle_atom_site_label_3
_geom_angle_site_symmetry_1
_geom_angle_site_symmetry_3
_geom_angle
O1 Zn1 O3 . . 115.82(10)
O1 Zn1 O4 . . 101.18(8)
O3 Zn1 O4 . . 109.50(9)
O1 Zn1 N2 . . 121.58(10)
O3 Zn1 N2 . . 105.88(10)
O4 Zn1 N2 . . 101.31(10)
C17 O3 Zn1 . . 119.2(2)
C17 O4 Zn1 2_566 . 131.48(18)
C1 O1 Zn1 . . 112.53(18)
C3 N1 C5 . . 118.8(3)
O2 C1 O1 . . 124.0(3)
O2 C1 C2 . . 120.6(3)
O1 C1 C2 . . 115.5(2)
C8 C2 C3 . . 119.6(3)
C8 C2 C1 . . 120.6(3)
C3 C2 C1 . . 119.8(3)
C2 C8 C7 . . 117.5(3)
C2 C8 C9 . . 122.5(3)
C7 C8 C9 . . 120.0(3)
O3 C17 O4 . 2_566 123.5(3)
O3 C17 C7 . 1_455 117.2(3)
O4 C17 C7 2_566 1_455 119.3(3)
C5 C7 C8 . . 119.5(3)
C5 C7 C17 . 1_655 121.1(2)
C8 C7 C17 . 1_655 119.3(3)
N1 C5 C7 . . 122.2(3)
N1 C5 C6 . . 115.2(3)
C7 C5 C6 . . 122.6(3)
N1 C3 C2 . . 122.3(3)
N1 C3 C4 . . 115.9(3)
C2 C3 C4 . . 121.8(3)
C14 C13 C12 . . 120.0(4)
C14 C13 H13 . . 120.0
C12 C13 H13 . . 120.0
C9 C10 C11 . . 125.0(3)
C9 C10 H10 . . 117.5
C11 C10 H10 . . 117.5
C16 C11 C12 . . 117.8(3)
C16 C11 C10 . . 120.2(3)
C12 C11 C10 . . 121.9(3)
C10 C9 C8 . . 127.7(3)
C10 C9 H9 . . 116.2
C8 C9 H9 . . 116.2
C11 C16 C15 . . 121.3(4)
C11 C16 H16 . . 119.3
C15 C16 H16 . . 119.3
C5 C6 H6A . . 109.5
C5 C6 H6B . . 109.5
H6A C6 H6B . . 109.5
C5 C6 H6C . . 109.5
H6A C6 H6C . . 109.5
H6B C6 H6C . . 109.5
C13 C14 C15 . . 120.6(4)
C13 C14 H14 . . 119.7
C15 C14 H14 . . 119.7
C14 C15 C16 . . 119.1(4)
C14 C15 H15 . . 120.5
C16 C15 H15 . . 120.5
C3 C4 H4A . . 109.5
C3 C4 H4B . . 109.5
H4A C4 H4B . . 109.5
C3 C4 H4C . . 109.5
H4A C4 H4C . . 109.5
H4B C4 H4C . . 109.5
C13 C12 C11 . . 121.1(4)
C13 C12 H12 . . 119.4
C11 C12 H12 . . 119.4
C18 N2 C19 . . 109.9(3)
C18 N2 Zn1 . . 113.0(2)
C19 N2 Zn1 . . 112.4(2)
C18 N2 H2 . . 106(2)
C19 N2 H2 . . 108(2)
Zn1 N2 H2 . . 107(2)
N2 C19 H19A . . 109.5
N2 C19 H19B . . 109.5
H19A C19 H19B . . 109.5
N2 C19 H19C . . 109.5
H19A C19 H19C . . 109.5
H19B C19 H19C . . 109.5
N2 C18 H18A . . 109.5
N2 C18 H18B . . 109.5
H18A C18 H18B . . 109.5
N2 C18 H18C . . 109.5
H18A C18 H18C . . 109.5
H18B C18 H18C . . 109.5

loop_
_geom_bond_atom_site_label_1
_geom_bond_atom_site_label_2
_geom_bond_site_symmetry_2
_geom_bond_distance
_geom_bond_publ_flag
Zn1 O1 . 1.927(2) y
Zn1 O3 . 1.961(2) y
Zn1 O4 . 2.004(2) y
Zn1 N2 . 2.008(3) y
O2 C1 . 1.238(3) ?
O3 C17 . 1.255(4) ?
O4 C17 2_566 1.263(3) ?
O1 C1 . 1.265(3) ?
N1 C3 . 1.340(4) ?
N1 C5 . 1.344(4) ?
C1 C2 . 1.509(4) ?
C2 C8 . 1.394(4) ?
C2 C3 . 1.396(4) ?
C8 C7 . 1.402(4) ?
C8 C9 . 1.475(4) ?
C17 O4 2_566 1.263(3) ?
C17 C7 1_455 1.497(4) ?
C7 C5 . 1.394(4) ?
C7 C17 1_655 1.497(4) ?
C5 C6 . 1.508(4) ?
C3 C4 . 1.502(4) ?
C13 C14 . 1.352(6) ?
C13 C12 . 1.372(6) ?
C13 H13 . 0.9300 ?
C10 C9 . 1.320(4) ?
C10 C11 . 1.472(5) ?
C10 H10 . 0.9300 ?
C11 C16 . 1.369(4) ?
C11 C12 . 1.379(4) ?
C9 H9 . 0.9300 ?
C16 C15 . 1.383(6) ?
C16 H16 . 0.9300 ?
C6 H6A . 0.9600 ?
C6 H6B . 0.9600 ?
C6 H6C . 0.9600 ?
C14 C15 . 1.367(6) ?
C14 H14 . 0.9300 ?
C15 H15 . 0.9300 ?
C4 H4A . 0.9600 ?
C4 H4B . 0.9600 ?
C4 H4C . 0.9600 ?
C12 H12 . 0.9300 ?
N2 C18 . 1.476(5) ?
N2 C19 . 1.480(4) ?
N2 H2 . 0.841(18) ?
C19 H19A . 0.9600 ?
C19 H19B . 0.9600 ?
C19 H19C . 0.9600 ?
C18 H18A . 0.9600 ?
C18 H18B . 0.9600 ?
C18 H18C . 0.9600 ?

loop_
_geom_hbond_atom_site_label_D
_geom_hbond_atom_site_label_H
_geom_hbond_atom_site_label_A
_geom_hbond_site_symmetry_A
_geom_hbond_distance_DH
_geom_hbond_distance_HA
_geom_hbond_distance_DA
_geom_hbond_angle_DHA
N2 H2 O2 2_656 0.841(18) 2.19(2) 3.010(3) 167(3)
C9 H9 O1 2_666 0.93 2.41 3.258(4) 151.2

loop_
_geom_torsion_atom_site_label_1
_geom_torsion_atom_site_label_2
_geom_torsion_atom_site_label_3
_geom_torsion_atom_site_label_4
_geom_torsion_site_symmetry_1
_geom_torsion_site_symmetry_4
_geom_torsion
_geom_torsion_publ_flag
O1 Zn1 O3 C17 . . -66.1(2) ?
O4 Zn1 O3 C17 . . 47.4(2) ?
N2 Zn1 O3 C17 . . 155.9(2) ?
O1 Zn1 O4 C17 . 2_566 13.4(3) ?
O3 Zn1 O4 C17 . 2_566 -109.3(3) ?
N2 Zn1 O4 C17 . 2_566 139.2(3) ?
O3 Zn1 O1 C1 . . -75.7(2) ?
O4 Zn1 O1 C1 . . 166.0(2) ?
N2 Zn1 O1 C1 . . 55.2(2) ?
Zn1 O1 C1 O2 . . 3.6(4) ?
Zn1 O1 C1 C2 . . -176.4(2) ?
O2 C1 C2 C8 . . -107.5(3) ?
O1 C1 C2 C8 . . 72.5(4) ?
O2 C1 C2 C3 . . 75.2(4) ?
O1 C1 C2 C3 . . -104.8(3) ?
C3 C2 C8 C7 . . 1.8(4) ?
C1 C2 C8 C7 . . -175.5(2) ?
C3 C2 C8 C9 . . -178.5(3) ?
C1 C2 C8 C9 . . 4.2(4) ?
Zn1 O3 C17 O4 . 2_566 5.4(4) ?
Zn1 O3 C17 C7 . 1_455 -175.88(17) ?
C2 C8 C7 C5 . . -2.8(4) ?
C9 C8 C7 C5 . . 177.5(3) ?
C2 C8 C7 C17 . 1_655 179.3(2) ?
C9 C8 C7 C17 . 1_655 -0.5(4) ?
C3 N1 C5 C7 . . 0.3(4) ?
C3 N1 C5 C6 . . 179.7(3) ?
C8 C7 C5 N1 . . 1.8(4) ?
C17 C7 C5 N1 1_655 . 179.7(3) ?
C8 C7 C5 C6 . . -177.6(3) ?
C17 C7 C5 C6 1_655 . 0.3(4) ?
C5 N1 C3 C2 . . -1.3(4) ?
C5 N1 C3 C4 . . 177.5(3) ?
C8 C2 C3 N1 . . 0.2(4) ?
C1 C2 C3 N1 . . 177.6(3) ?
C8 C2 C3 C4 . . -178.6(3) ?
C1 C2 C3 C4 . . -1.2(4) ?
C9 C10 C11 C16 . . -159.5(3) ?
C9 C10 C11 C12 . . 20.3(5) ?
C11 C10 C9 C8 . . 177.3(3) ?
C2 C8 C9 C10 . . 49.1(5) y
C7 C8 C9 C10 . . -131.2(3) ?
C12 C11 C16 C15 . . -1.9(6) ?
C10 C11 C16 C15 . . 177.9(4) ?
C12 C13 C14 C15 . . 0.1(8) ?
C13 C14 C15 C16 . . 0.2(8) ?
C11 C16 C15 C14 . . 0.7(8) ?
C14 C13 C12 C11 . . -1.4(7) ?
C16 C11 C12 C13 . . 2.2(6) ?
C10 C11 C12 C13 . . -177.6(4) ?
O1 Zn1 N2 C18 . . 72.9(3) ?
O3 Zn1 N2 C18 . . -152.1(2) ?
O4 Zn1 N2 C18 . . -37.9(3) ?
O1 Zn1 N2 C19 . . -161.9(2) ?
O3 Zn1 N2 C19 . . -26.9(3) ?
O4 Zn1 N2 C19 . . 87.3(2) ?
